data_4319854
loop_
_publ_author_name
'Louise Broge'
'Inger S\/otofte'
'Carl Erik Olsen'
'Johan Springborg'

_publ_section_title
;
 Cobalt(III) Complexes of [35]Adamanzane,
 1,5,9,13-Tetraazabicyclo[7.7.3]nonadecane. Report of an Inert, Chelate
 Hydrogen Carbonate Ion
;
_journal_name_full 'Inorganic Chemistry'
_journal_page_first 3124
_journal_page_last 3129
_journal_paper_doi 10.1021/ic001208o
_journal_volume 40
_journal_year 2001
_chemical_formula_sum 'C16 H35 Br4 Co N4 O4 Zn'
_chemical_formula_weight 791.42
_chemical_name_systematic
; 
 ? 
;
_space_group_IT_number 4
_symmetry_cell_setting monoclinic
_symmetry_space_group_name_Hall 'P 2yb'
_symmetry_space_group_name_H-M 'P 1 21 1'
_atom_sites_solution_hydrogens geom
_atom_sites_solution_primary direct
_atom_sites_solution_secondary difmap
_audit_creation_method SHELXL
_cell_angle_alpha 90.00
_cell_angle_beta 103.06(3)
_cell_angle_gamma 90.00
_cell_formula_units_Z 2
_cell_length_a 8.919(2)
_cell_length_b 15.782(3)
_cell_length_c 9.021(2)
_cell_measurement_temperature 120(2)
_cell_volume 1236.9(5)
_computing_structure_refinement 'SHELXL-93 (Sheldrick, 1993)'
_computing_structure_solution 'SHELXS-86 (Sheldrick, 1990)'
_diffrn_ambient_temperature 120(2)
_diffrn_radiation_monochromator graphite
_diffrn_radiation_source 'fine-focus sealed tube'
_diffrn_radiation_type MoK\a
_diffrn_radiation_wavelength 0.71073
_diffrn_reflns_av_R_equivalents 0.0677
_diffrn_reflns_av_sigmaI/netI 0.1090
_diffrn_reflns_limit_h_max 11
_diffrn_reflns_limit_h_min -11
_diffrn_reflns_limit_k_max 21
_diffrn_reflns_limit_k_min -14
_diffrn_reflns_limit_l_max 10
_diffrn_reflns_limit_l_min -11
_diffrn_reflns_number 8662
_diffrn_reflns_theta_max 29.61
_diffrn_reflns_theta_min 2.32
_exptl_absorpt_coefficient_mu 8.130
_exptl_crystal_density_diffrn 2.125
_exptl_crystal_F_000 776
_refine_diff_density_max 1.497
_refine_diff_density_min -2.482
_refine_diff_density_rms 0.269
_refine_ls_abs_structure_details 'Flack H D (1983), Acta Cryst. A39, 876-881'
_refine_ls_abs_structure_Flack -0.02(2)
_refine_ls_extinction_method none
_refine_ls_goodness_of_fit_all 1.003
_refine_ls_goodness_of_fit_obs 1.070
_refine_ls_matrix_type full
_refine_ls_number_parameters 176
_refine_ls_number_reflns 4501
_refine_ls_number_restraints 1
_refine_ls_restrained_S_all 1.003
_refine_ls_restrained_S_obs 1.070
_refine_ls_R_factor_all 0.0898
_refine_ls_R_factor_obs 0.0667
_refine_ls_shift/esd_max 0.000
_refine_ls_shift/esd_mean 0.000
_refine_ls_structure_factor_coef Fsqd
_refine_ls_weighting_details 'w=1/[\s^2^(Fo^2^)+(0.0873P)^2^+0.0000P] where P=(Fo^2^+2Fc^2^)/3'
_refine_ls_weighting_scheme calc
_refine_ls_wR_factor_all 0.1640
_refine_ls_wR_factor_obs 0.1526
_reflns_number_observed 3435
_reflns_number_total 4501
_reflns_observed_criterion >2sigma(I)
_cod_data_source_file ic001208o_2.cif
_cod_data_source_block IC001208O-2a
_cod_depositor_comments
;
The following automatic conversions were performed:

'_refine_ls_weighting_scheme' value 'calc
w=1/[\s^2^(Fo^2^)+(0.0873P)^2^+0.0000P] where P=(Fo^2^+2Fc^2^)/3' was
changed to 'calc'. New tag '_refine_ls_weighting_details' was
created. The value of the new tag was set to
'w=1/[\s^2^(Fo^2^)+(0.0873P)^2^+0.0000P] where P=(Fo^2^+2Fc^2^)/3'.

Automatic conversion script
Id: cif_fix_values 3143 2015-03-26 13:38:13Z robertas 
;
_cod_original_cell_volume 1237.0(4)
_cod_database_code 4319854

loop_
_symmetry_equiv_pos_as_xyz
'x, y, z'
'-x, y+1/2, -z'

loop_
_atom_site_aniso_label
_atom_site_aniso_U_11
_atom_site_aniso_U_22
_atom_site_aniso_U_33
_atom_site_aniso_U_23
_atom_site_aniso_U_13
_atom_site_aniso_U_12
Zn 0.0173(6) 0.0253(9) 0.0078(6) -0.0011(6) 0.0040(5) -0.0014(7)
Br1 0.0230(6) 0.0272(7) 0.0093(5) 0.0014(5) 0.0080(4) -0.0013(6)
Br2 0.0197(6) 0.0269(7) 0.0156(6) -0.0064(5) 0.0052(4) -0.0019(5)
Br3 0.0177(6) 0.0406(10) 0.0209(7) -0.0116(6) 0.0022(5) 0.0010(6)
Br4 0.0369(8) 0.0362(9) 0.0182(7) 0.0122(6) 0.0043(6) -0.0051(7)
Co 0.0153(7) 0.0191(9) 0.0033(8) -0.0005(6) 0.0043(6) 0.0012(7)
O1 0.020(4) 0.021(5) 0.005(4) -0.001(3) 0.008(3) -0.003(4)
O2 0.017(4) 0.030(5) 0.004(4) -0.003(4) 0.002(3) 0.003(4)
O3 0.018(4) 0.030(6) 0.014(5) 0.002(4) 0.006(3) 0.002(4)
C16 0.016(5) 0.009(6) 0.009(5) 0.000(4) 0.000(4) -0.004(5)
OW 0.021(4) 0.036(6) 0.016(5) -0.003(4) 0.006(4) 0.000(4)

loop_
_atom_site_label
_atom_site_type_symbol
_atom_site_fract_x
_atom_site_fract_y
_atom_site_fract_z
_atom_site_U_iso_or_equiv
_atom_site_thermal_displace_type
_atom_site_occupancy
_atom_site_calc_flag
_atom_site_refinement_flags
_atom_site_disorder_group
Zn Zn 0.36983(14) 0.68544(10) 0.52895(15) 0.0166(3) Uani 1 d . .
Br1 Br 0.52425(13) 0.68897(9) 0.34116(13) 0.0191(3) Uani 1 d . .
Br2 Br 0.39802(13) 0.82356(9) 0.65694(15) 0.0206(3) Uani 1 d . .
Br3 Br 0.10429(13) 0.67159(10) 0.4046(2) 0.0267(3) Uani 1 d . .
Br4 Br 0.4735(2) 0.57749(10) 0.7082(2) 0.0307(4) Uani 1 d . .
Co Co 1.0604(2) 0.38023(11) 1.0716(2) 0.0122(3) Uani 1 d . .
O1 O 0.9995(9) 0.4992(6) 1.0439(9) 0.015(2) Uani 1 d . .
O2 O 0.9222(9) 0.4138(6) 1.1997(9) 0.017(2) Uani 1 d . .
O3 O 0.8343(9) 0.5487(6) 1.1729(10) 0.020(2) Uani 1 d . .
H H 0.7410(9) 0.5395(6) 1.1338(10) 0.024 Uiso 1 calc R .
C16 C 0.9155(13) 0.4888(8) 1.1386(13) 0.012(2) Uani 1 d . .
N1 N 1.2379(11) 0.4103(7) 1.2379(12) 0.014(2) Uiso 1 d . .
H1 H 1.3142(11) 0.3717(7) 1.2290(12) 0.017 Uiso 1 calc R .
C1 C 1.3090(13) 0.4962(8) 1.2261(14) 0.015(2) Uiso 1 d . .
H11 H 1.4023(13) 0.5025(8) 1.3089(14) 0.018 Uiso 1 calc R .
H12 H 1.2352(13) 0.5410(8) 1.2385(14) 0.018 Uiso 1 calc R .
C2 C 1.3518(14) 0.5070(8) 1.0733(15) 0.016(3) Uiso 1 d . .
H21 H 1.4545(14) 0.5339(8) 1.0900(15) 0.020 Uiso 1 calc R .
H22 H 1.2768(14) 0.5457(8) 1.0092(15) 0.020 Uiso 1 calc R .
C3 C 1.3551(13) 0.4238(8) 0.9880(15) 0.017(3) Uiso 1 d . .
H31 H 1.4070(13) 0.4341(8) 0.9036(15) 0.020 Uiso 1 calc R .
H32 H 1.4187(13) 0.3828(8) 1.0582(15) 0.020 Uiso 1 calc R .
N2 N 1.2012(10) 0.3835(7) 0.9230(12) 0.015(2) Uiso 1 d . .
C4 C 1.1309(13) 0.4415(9) 0.7888(15) 0.020(3) Uiso 1 d . .
H41 H 1.1217(13) 0.4991(9) 0.8293(15) 0.024 Uiso 1 calc R .
H42 H 1.2042(13) 0.4450(9) 0.7214(15) 0.024 Uiso 1 calc R .
C5 C 0.9744(14) 0.4163(9) 0.6920(16) 0.021(3) Uiso 1 d . .
H51 H 0.9858(14) 0.3612(9) 0.6434(16) 0.026 Uiso 1 calc R .
H52 H 0.9445(14) 0.4587(9) 0.6096(16) 0.026 Uiso 1 calc R .
C6 C 0.8429(14) 0.4087(9) 0.7742(15) 0.020(3) Uiso 1 d . .
H61 H 0.8231(14) 0.4644(9) 0.8163(15) 0.024 Uiso 1 calc R .
H62 H 0.7478(14) 0.3903(9) 0.7016(15) 0.024 Uiso 1 calc R .
N3 N 0.8843(11) 0.3469(7) 0.8970(12) 0.018(2) Uiso 1 d . .
H3 H 0.9216(11) 0.3006(7) 0.8525(12) 0.022 Uiso 1 calc R .
C7 C 0.7498(13) 0.3127(9) 0.9513(16) 0.023(3) Uiso 1 d . .
H71 H 0.7241(13) 0.3516(9) 1.0281(16) 0.028 Uiso 1 calc R .
H72 H 0.6592(13) 0.3090(9) 0.8648(16) 0.028 Uiso 1 calc R .
C8 C 0.7861(14) 0.2278(9) 1.0192(16) 0.022(3) Uiso 1 d . .
H81 H 0.8125(14) 0.1898(9) 0.9416(16) 0.027 Uiso 1 calc R .
H82 H 0.6929(14) 0.2046(9) 1.0468(16) 0.027 Uiso 1 calc R .
C9 C 0.9173(13) 0.2268(8) 1.1592(14) 0.015(2) Uiso 1 d . .
H91 H 0.9298(13) 0.1678(8) 1.1976(14) 0.018 Uiso 1 calc R .
H92 H 0.8861(13) 0.2615(8) 1.2385(14) 0.018 Uiso 1 calc R .
N4 N 1.0736(11) 0.2580(7) 1.1426(12) 0.015(2) Uiso 1 d . .
C10 C 1.1764(13) 0.2471(8) 1.2994(14) 0.016(3) Uiso 1 d . .
H101 H 1.2850(13) 0.2516(8) 1.2916(14) 0.019 Uiso 1 calc R .
H102 H 1.1609(13) 0.1896(8) 1.3369(14) 0.019 Uiso 1 calc R .
C11 C 1.1471(14) 0.3119(9) 1.4151(15) 0.019(3) Uiso 1 d . .
H111 H 1.0347(14) 0.3183(9) 1.4039(15) 0.023 Uiso 1 calc R .
H112 H 1.1909(14) 0.2903(9) 1.5188(15) 0.023 Uiso 1 calc R .
C12 C 1.2164(13) 0.3983(8) 1.3976(14) 0.016(3) Uiso 1 d . .
H121 H 1.1478(13) 0.4432(8) 1.4211(14) 0.020 Uiso 1 calc R .
H122 H 1.3171(13) 0.4035(8) 1.4706(14) 0.020 Uiso 1 calc R .
C13 C 1.2307(13) 0.2978(8) 0.8636(15) 0.018(3) Uiso 1 d . .
H131 H 1.3154(13) 0.3023(8) 0.8096(15) 0.022 Uiso 1 calc R .
H132 H 1.1374(13) 0.2788(8) 0.7891(15) 0.022 Uiso 1 calc R .
C14 C 1.2726(13) 0.2321(9) 0.9878(15) 0.018(3) Uiso 1 d . .
H141 H 1.3459(13) 0.2576(9) 1.0754(15) 0.021 Uiso 1 calc R .
H142 H 1.3258(13) 0.1845(9) 0.9498(15) 0.021 Uiso 1 calc R .
C15 C 1.1345(13) 0.1969(9) 1.0433(13) 0.016(2) Uiso 1 d . .
H151 H 1.0513(13) 0.1827(9) 0.9540(13) 0.019 Uiso 1 calc R .
H152 H 1.1656(13) 0.1440(9) 1.1009(13) 0.019 Uiso 1 calc R .
OW O 0.7340(10) 0.5193(7) 0.4113(10) 0.024(2) Uani 1 d . .

loop_
_atom_type_symbol
_atom_type_description
_atom_type_scat_dispersion_real
_atom_type_scat_dispersion_imag
_atom_type_scat_source
C C 0.0033 0.0016 'International Tables Vol C Tables 4.2.6.8 and 6.1.1.4'
H H 0.0000 0.0000 'International Tables Vol C Tables 4.2.6.8 and 6.1.1.4'
N N 0.0061 0.0033 'International Tables Vol C Tables 4.2.6.8 and 6.1.1.4'
O O 0.0106 0.0060 'International Tables Vol C Tables 4.2.6.8 and 6.1.1.4'
Br Br -0.2901 2.4595 'International Tables Vol C Tables 4.2.6.8 and 6.1.1.4'
Co Co 0.3494 0.9721 'International Tables Vol C Tables 4.2.6.8 and 6.1.1.4'
Zn Zn 0.2839 1.4301 'International Tables Vol C Tables 4.2.6.8 and 6.1.1.4'

loop_
_geom_angle_atom_site_label_1
_geom_angle_atom_site_label_2
_geom_angle_atom_site_label_3
_geom_angle
_geom_angle_site_symmetry_1
_geom_angle_site_symmetry_3
_geom_angle_publ_flag
Br4 Zn Br3 116.34(8) . . ?
Br4 Zn Br1 107.27(7) . . ?
Br3 Zn Br1 109.55(7) . . ?
Br4 Zn Br2 109.42(8) . . ?
Br3 Zn Br2 106.71(7) . . ?
Br1 Zn Br2 107.21(7) . . ?
O2 Co O1 67.6(4) . . ?
O2 Co N1 89.4(4) . . ?
O1 Co N1 91.0(4) . . ?
O2 Co N3 92.8(4) . . ?
O1 Co N3 90.3(4) . . ?
N1 Co N3 177.7(4) . . ?
O2 Co N4 94.0(4) . . ?
O1 Co N4 161.6(4) . . ?
N1 Co N4 90.5(4) . . ?
N3 Co N4 88.7(4) . . ?
O2 Co N2 162.5(4) . . ?
O1 Co N2 95.0(4) . . ?
N1 Co N2 89.2(4) . . ?
N3 Co N2 88.8(4) . . ?
N4 Co N2 103.4(4) . . ?
O2 Co C16 34.3(4) . . ?
O1 Co C16 33.3(4) . . ?
N1 Co C16 91.3(4) . . ?
N3 Co C16 90.9(4) . . ?
N4 Co C16 128.3(4) . . ?
N2 Co C16 128.3(4) . . ?
C16 O1 Co 88.8(7) . . ?
C16 O2 Co 88.3(7) . . ?
O1 C16 O3 121.6(11) . . ?
O1 C16 O2 115.2(10) . . ?
O3 C16 O2 123.2(11) . . ?
O1 C16 Co 57.9(6) . . ?
O3 C16 Co 178.9(9) . . ?
O2 C16 Co 57.4(6) . . ?
C12 N1 C1 109.0(9) . . ?
C12 N1 Co 116.2(7) . . ?
C1 N1 Co 116.0(8) . . ?
N1 C1 C2 111.1(10) . . ?
C1 C2 C3 113.5(11) . . ?
N2 C3 C2 116.1(10) . . ?
C13 N2 C3 107.6(9) . . ?
C13 N2 C4 109.2(10) . . ?
C3 N2 C4 103.2(10) . . ?
C13 N2 Co 113.4(8) . . ?
C3 N2 Co 113.4(8) . . ?
C4 N2 Co 109.4(7) . . ?
C5 C4 N2 117.1(11) . . ?
C4 C5 C6 116.6(11) . . ?
N3 C6 C5 109.3(10) . . ?
C6 N3 C7 113.9(9) . . ?
C6 N3 Co 115.8(8) . . ?
C7 N3 Co 112.2(8) . . ?
C8 C7 N3 110.2(10) . . ?
C7 C8 C9 114.2(12) . . ?
C8 C9 N4 117.9(11) . . ?
C15 N4 C10 105.2(9) . . ?
C15 N4 C9 108.4(9) . . ?
C10 N4 C9 104.3(9) . . ?
C15 N4 Co 115.2(8) . . ?
C10 N4 Co 112.5(8) . . ?
C9 N4 Co 110.5(7) . . ?
N4 C10 C11 113.8(10) . . ?
C12 C11 C10 113.2(10) . . ?
N1 C12 C11 110.7(10) . . ?
N2 C13 C14 112.8(11) . . ?
C13 C14 C15 114.1(10) . . ?
N4 C15 C14 112.9(10) . . ?

loop_
_geom_bond_atom_site_label_1
_geom_bond_atom_site_label_2
_geom_bond_distance
_geom_bond_site_symmetry_2
_geom_bond_publ_flag
Zn Br4 2.387(2) . ?
Zn Br3 2.391(2) . ?
Zn Br1 2.413(2) . ?
Zn Br2 2.453(2) . ?
Co O2 1.944(8) . ?
Co O1 1.955(9) . ?
Co N1 1.977(10) . ?
Co N3 2.026(10) . ?
Co N4 2.028(11) . ?
Co N2 2.034(10) . ?
Co C16 2.307(12) . ?
O1 C16 1.268(14) . ?
O2 C16 1.302(15) . ?
O3 C16 1.271(15) . ?
N1 C12 1.51(2) . ?
N1 C1 1.51(2) . ?
C1 C2 1.52(2) . ?
C2 C3 1.52(2) . ?
C3 N2 1.51(2) . ?
N2 C13 1.50(2) . ?
N2 C4 1.53(2) . ?
C4 C5 1.52(2) . ?
C5 C6 1.53(2) . ?
C6 N3 1.46(2) . ?
N3 C7 1.495(15) . ?
C7 C8 1.48(2) . ?
C8 C9 1.52(2) . ?
C9 N4 1.518(14) . ?
N4 C15 1.50(2) . ?
N4 C10 1.51(2) . ?
C10 C11 1.52(2) . ?
C11 C12 1.52(2) . ?
C13 C14 1.51(2) . ?
C14 C15 1.53(2) . ?
